data_4346683
loop_
_publ_author_name
'Zar\;eba, Jan K'
'Bia\/lek, Micha\/l J'
'Janczak, Jan'
'Nyk, Marcin'
'Zo\'n, Jerzy'
'Samo\'c, Marek'

_publ_section_title
;
 Beyond Single-Wavelength SHG Measurements: Spectrally-Resolved SHG
 Studies of Tetraphosphonate Ester Coordination Polymers.
;
_journal_issue 22
_journal_name_full 'Inorganic chemistry'
_journal_page_first 10568
_journal_page_last 10575
_journal_paper_doi 10.1021/acs.inorgchem.5b01939
_journal_volume 54
_journal_year 2015
_chemical_absolute_configuration rm
_chemical_formula_moiety 'C123 H168 Cl12 Co6 O40 P12'
_chemical_formula_sum 'C123 H168 Cl12 Co6 O40 P12'
_chemical_formula_weight 3437.19
_space_group_IT_number 5
_space_group_name_Hall 'C 2y'
_space_group_name_H-M_alt 'C 1 2 1'
_symmetry_cell_setting monoclinic
_symmetry_space_group_name_Hall 'C 2y'
_symmetry_space_group_name_H-M 'C 1 2 1'
_atom_sites_solution_hydrogens geom
_atom_sites_solution_primary direct
_atom_sites_solution_secondary difmap
_audit_creation_method SHELXL-97
_cell_angle_alpha 90.00
_cell_angle_beta 100.990(10)
_cell_angle_gamma 90.00
_cell_formula_units_Z 2
_cell_length_a 20.790(3)
_cell_length_b 13.234(2)
_cell_length_c 30.305(3)
_cell_measurement_reflns_used 2856
_cell_measurement_temperature 295(2)
_cell_measurement_theta_max 28.01
_cell_measurement_theta_min 2.61
_cell_volume 8185.0(19)
_computing_cell_refinement
;
Oxford Diffraction Poland (2008). CrysAlis Red, Version 171.32.6
;
_computing_data_collection
;
Oxford Diffraction Poland (2008). CrysAlis CCD, Version 171.32.6
;
_computing_data_reduction
;
Oxford Diffraction Poland (2008). CrysAlis Red, Version 171.32.6
;
_computing_molecular_graphics
;
Brandenburg & Putz (2006). Diamond 3.0. Crystal and Molecular
Structure Visualisation, University of Bonn, Germany
;
_computing_publication_material 'SHELXL-97 (Sheldrick, 1997)'
_computing_structure_refinement 'SHELXL-97 (Sheldrick, 1997)'
_computing_structure_solution 'SHELXS-97 (Sheldrick, 1990)'
_diffrn_ambient_temperature 295(2)
_diffrn_detector_area_resol_mean '1024x1024 with blocks 2x2'
_diffrn_measured_fraction_theta_full 0.997
_diffrn_measured_fraction_theta_max 0.997
_diffrn_measurement_device_type 'KUMA KM-4 with CCD detector'
_diffrn_measurement_method \w-scan
_diffrn_radiation_monochromator graphite
_diffrn_radiation_source 'fine-focus sealed tube'
_diffrn_radiation_type MoK\a
_diffrn_radiation_wavelength 0.71073
_diffrn_reflns_av_R_equivalents 0.0692
_diffrn_reflns_av_sigmaI/netI 0.1338
_diffrn_reflns_limit_h_max 27
_diffrn_reflns_limit_h_min -24
_diffrn_reflns_limit_k_max 17
_diffrn_reflns_limit_k_min -17
_diffrn_reflns_limit_l_max 39
_diffrn_reflns_limit_l_min -39
_diffrn_reflns_number 56166
_diffrn_reflns_theta_full 28.01
_diffrn_reflns_theta_max 28.01
_diffrn_reflns_theta_min 2.61
_exptl_absorpt_coefficient_mu 0.976
_exptl_absorpt_correction_T_max 0.8422
_exptl_absorpt_correction_T_min 0.7812
_exptl_absorpt_correction_type numerical
_exptl_absorpt_process_details
;
Oxford Diffraction Poland (2008). CrysAlis Red, Version 171.32.6
;
_exptl_crystal_colour blue
_exptl_crystal_density_diffrn 1.395
_exptl_crystal_density_meas 1.39
_exptl_crystal_density_method floatation
_exptl_crystal_description parallelepiped
_exptl_crystal_F_000 3544
_exptl_crystal_size_max 0.27
_exptl_crystal_size_mid 0.23
_exptl_crystal_size_min 0.19
_refine_diff_density_max 0.632
_refine_diff_density_min -0.442
_refine_diff_density_rms 0.070
_refine_ls_abs_structure_details 'Flack H D (1983), Acta Cryst. A39, 876-881'
_refine_ls_abs_structure_Flack 0.041(21)
_refine_ls_extinction_method none
_refine_ls_goodness_of_fit_ref 1.020
_refine_ls_hydrogen_treatment constr
_refine_ls_matrix_type full
_refine_ls_number_parameters 882
_refine_ls_number_reflns 19584
_refine_ls_number_restraints 0
_refine_ls_restrained_S_all 1.020
_refine_ls_R_factor_all 0.2003
_refine_ls_R_factor_gt 0.0668
_refine_ls_shift/su_max 0.005
_refine_ls_shift/su_mean 0.001
_refine_ls_structure_factor_coef Fsqd
_refine_ls_weighting_details 'calc w=1/[\s^2^(Fo^2^)+(0.0683P)^2^+7.8154P] where P=(Fo^2^+2Fc^2^)/3'
_refine_ls_weighting_scheme calc
_refine_ls_wR_factor_gt 0.1260
_refine_ls_wR_factor_ref 0.1770
_reflns_number_gt 9854
_reflns_number_total 19584
_reflns_threshold_expression I>2\s(I)
_cod_data_source_file ic5b01939_si_002.cif
_cod_data_source_block 1Cl
_cod_original_sg_symbol_H-M 'C 2'
_cod_database_code 4346683

loop_
_symmetry_equiv_pos_as_xyz
'x, y, z'
'-x, y, -z'
'x+1/2, y+1/2, z'
'-x+1/2, y+1/2, -z'

loop_
_atom_site_label
_atom_site_type_symbol
_atom_site_fract_x
_atom_site_fract_y
_atom_site_fract_z
_atom_site_U_iso_or_equiv
_atom_site_adp_type
_atom_site_occupancy
_atom_site_symmetry_multiplicity
_atom_site_calc_flag
_atom_site_refinement_flags
Co1 Co 0.505554(18) 1.02849(3) 0.747227(13) 0.04059(11) Uani 1 1 d .
O1W O 0.41332(10) 1.02445(18) 0.70573(7) 0.0604(7) Uani 1 1 d .
O2W O 0.59771(10) 1.03342(18) 0.78962(7) 0.0606(7) Uani 1 1 d .
C1 C 0.33020(13) 0.5296(2) 0.65576(9) 0.0488(8) Uani 1 1 d .
C11 C 0.38260(14) 0.6097(2) 0.65927(9) 0.0489(9) Uani 1 1 d .
C12 C 0.37914(15) 0.7017(2) 0.67754(10) 0.0462(9) Uani 1 1 d .
H12 H 0.3399 0.7212 0.6854 0.055 Uiso 1 1 calc R
C13 C 0.43041(15) 0.7680(2) 0.68507(11) 0.0517(10) Uani 1 1 d .
H13 H 0.4252 0.8312 0.6973 0.062 Uiso 1 1 calc R
C14 C 0.49039(14) 0.7415(2) 0.67457(10) 0.0505(9) Uani 1 1 d .
C15 C 0.49579(16) 0.6482(2) 0.65571(11) 0.0535(10) Uani 1 1 d .
H15 H 0.5348 0.6296 0.6472 0.064 Uiso 1 1 calc R
C16 C 0.44365(15) 0.5820(3) 0.64931(11) 0.0539(10) Uani 1 1 d .
H16 H 0.4489 0.5176 0.6382 0.065 Uiso 1 1 calc R
P11 P 0.55579(5) 0.82876(8) 0.68525(3) 0.0618(3) Uani 1 1 d .
O11 O 0.54462(11) 0.90970(16) 0.71457(8) 0.0587(7) Uani 1 1 d .
O12 O 0.57181(17) 0.8603(2) 0.64039(10) 0.0999(12) Uani 1 1 d .
C121 C 0.5355(4) 0.9348(5) 0.6151(2) 0.116(3) Uani 1 1 d .
H12A H 0.5387 0.9962 0.6329 0.174 Uiso 1 1 calc R
H12B H 0.4899 0.9143 0.6090 0.174 Uiso 1 1 calc R
C122 C 0.5549(4) 0.9572(6) 0.5733(2) 0.112(4) Uani 1 1 d .
H12C H 0.6017 0.9521 0.5769 0.168 Uiso 1 1 calc R
H12D H 0.5413 1.0245 0.5641 0.168 Uiso 1 1 calc R
H12E H 0.5347 0.9099 0.5509 0.168 Uiso 1 1 calc R
O13 O 0.61422(12) 0.7588(3) 0.70431(14) 0.0975(14) Uani 1 1 d .
C131 C 0.6737(2) 0.7805(3) 0.7068(3) 0.111(4) Uani 1 1 d .
H13A H 0.6844 0.8336 0.7290 0.167 Uiso 1 1 calc R
H13B H 0.6783 0.8091 0.6780 0.167 Uiso 1 1 calc R
C132 C 0.7248(2) 0.6996(4) 0.7182(2) 0.174(3) Uani 1 1 d .
H13C H 0.7076 0.6366 0.7053 0.262 Uiso 1 1 calc R
H13D H 0.7366 0.6927 0.7502 0.262 Uiso 1 1 calc R
H13E H 0.7629 0.7177 0.7063 0.262 Uiso 1 1 calc R
C21 C 0.26436(14) 0.5731(2) 0.66421(10) 0.0499(9) Uani 1 1 d .
C22 C 0.23019(14) 0.5362(2) 0.69522(10) 0.0511(9) Uani 1 1 d .
H22 H 0.2478 0.4834 0.7139 0.061 Uiso 1 1 calc R
C23 C 0.16986(17) 0.5760(2) 0.69942(12) 0.0600(11) Uani 1 1 d .
H23 H 0.1468 0.5474 0.7198 0.072 Uiso 1 1 calc R
C24 C 0.14387(15) 0.6573(2) 0.67377(11) 0.0489(10) Uani 1 1 d .
C25 C 0.17803(17) 0.6961(2) 0.64196(11) 0.0575(11) Uani 1 1 d .
H25 H 0.1614 0.7509 0.6242 0.069 Uiso 1 1 calc R
C26 C 0.23678(16) 0.6524(3) 0.63710(10) 0.0532(10) Uani 1 1 d .
H26 H 0.2583 0.6769 0.6151 0.064 Uiso 1 1 calc R
P21 P 0.06779(5) 0.70569(7) 0.68157(4) 0.0681(3) Uani 1 1 d .
O21 O 0.02868(10) 0.63131(17) 0.69950(7) 0.0548(7) Uani 1 1 d .
O22 O 0.07806(16) 0.7987(2) 0.7113(2) 0.093(2) Uani 1 1 d .
C221 C 0.1127(4) 0.8456(3) 0.7257(2) 0.124(4) Uani 1 1 d .
H22A H 0.1362 0.8590 0.7016 0.186 Uiso 1 1 calc R
H22B H 0.1414 0.8018 0.7463 0.186 Uiso 1 1 calc R
C222 C 0.1184(4) 0.9436(3) 0.7504(2) 0.126(5) Uani 1 1 d .
H22C H 0.0918 0.9936 0.7326 0.189 Uiso 1 1 calc R
H22D H 0.1633 0.9652 0.7562 0.189 Uiso 1 1 calc R
H22E H 0.1039 0.9351 0.7784 0.189 Uiso 1 1 calc R
O23 O 0.03650(14) 0.7475(3) 0.63515(13) 0.0784(13) Uani 1 1 d .
C231 C -0.0057(3) 0.7721(7) 0.6068(2) 0.113(4) Uani 1 1 d .
H23A H -0.0375 0.8044 0.6218 0.170 Uiso 1 1 calc R
H23B H -0.0259 0.7098 0.5942 0.170 Uiso 1 1 calc R
C232 C -0.0020(4) 0.8320(6) 0.5709(2) 0.120(4) Uani 1 1 d .
H23C H 0.0364 0.8738 0.5777 0.180 Uiso 1 1 calc R
H23D H -0.0403 0.8740 0.5642 0.180 Uiso 1 1 calc R
H23E H 0.0005 0.7905 0.5453 0.180 Uiso 1 1 calc R
C31 C 0.31025(16) 0.4796(2) 0.60910(10) 0.0505(9) Uani 1 1 d .
C32 C 0.33106(16) 0.5175(2) 0.57140(9) 0.0509(9) Uani 1 1 d .
H32 H 0.3596 0.5722 0.5749 0.061 Uiso 1 1 calc R
C33 C 0.31083(17) 0.4768(3) 0.52869(11) 0.0605(11) Uani 1 1 d .
H33 H 0.3242 0.5049 0.5038 0.073 Uiso 1 1 calc R
C34 C 0.27018(18) 0.3934(2) 0.52445(11) 0.0572(11) Uani 1 1 d .
C35 C 0.24943(17) 0.3533(2) 0.56066(10) 0.0567(11) Uani 1 1 d .
H35 H 0.2233 0.2958 0.5574 0.068 Uiso 1 1 calc R
C36 C 0.26740(17) 0.3983(2) 0.60184(11) 0.0535(10) Uani 1 1 d .
H36 H 0.2503 0.3734 0.6259 0.064 Uiso 1 1 calc R
P31 P 0.25055(6) 0.33549(8) 0.46992(3) 0.0747(4) Uani 1 1 d .
O31 O 0.24687(19) 0.4057(2) 0.43230(8) 0.0847(14) Uani 1 1 d .
O32 O 0.18846(15) 0.2691(2) 0.46947(10) 0.0993(11) Uani 1 1 d .
C321 C 0.1260(3) 0.3115(5) 0.4581(2) 0.118(3) Uani 1 1 d .
H32A H 0.1149 0.3222 0.4259 0.177 Uiso 1 1 calc R
H32B H 0.1251 0.3763 0.4729 0.177 Uiso 1 1 calc R
C322 C 0.0778(3) 0.2427(6) 0.4722(2) 0.117(3) Uani 1 1 d .
H32C H 0.0776 0.1795 0.4566 0.176 Uiso 1 1 calc R
H32D H 0.0350 0.2726 0.4652 0.176 Uiso 1 1 calc R
H32E H 0.0895 0.2312 0.5040 0.176 Uiso 1 1 calc R
O33 O 0.30366(16) 0.2542(2) 0.46698(8) 0.0891(10) Uani 1 1 d .
C331 C 0.3215(2) 0.1778(3) 0.50008(15) 0.0942(17) Uani 1 1 d .
H33A H 0.3375 0.2096 0.5289 0.141 Uiso 1 1 calc R
H33B H 0.2828 0.1390 0.5027 0.141 Uiso 1 1 calc R
C332 C 0.3697(3) 0.1117(5) 0.4903(2) 0.109(3) Uani 1 1 d .
H33C H 0.3557 0.0838 0.4608 0.163 Uiso 1 1 calc R
H33D H 0.3764 0.0580 0.5121 0.163 Uiso 1 1 calc R
H33E H 0.4099 0.1480 0.4915 0.163 Uiso 1 1 calc R
C41 C 0.35747(14) 0.4490(2) 0.69183(10) 0.0511(9) Uani 1 1 d .
C42 C 0.37675(15) 0.3533(2) 0.68251(11) 0.0497(10) Uani 1 1 d .
H42 H 0.3715 0.3323 0.6528 0.060 Uiso 1 1 calc R
C43 C 0.40373(15) 0.2880(2) 0.71645(10) 0.0485(9) Uani 1 1 d .
H43 H 0.4163 0.2237 0.7091 0.058 Uiso 1 1 calc R
C44 C 0.41237(15) 0.3152(2) 0.76052(10) 0.0442(9) Uani 1 1 d .
C45 C 0.39352(17) 0.4115(3) 0.77069(11) 0.0573(11) Uani 1 1 d .
H45 H 0.3979 0.4309 0.8006 0.069 Uiso 1 1 calc R
C46 C 0.36870(16) 0.4785(3) 0.73753(10) 0.0545(11) Uani 1 1 d .
H46 H 0.3591 0.5441 0.7451 0.065 Uiso 1 1 calc R
P41 P 0.44510(5) 0.22497(7) 0.80221(3) 0.0545(3) Uani 1 1 d .
O41 O 0.48397(12) 0.14998(17) 0.78572(7) 0.0646(8) Uani 1 1 d .
O42 O 0.47719(15) 0.2804(2) 0.84489(8) 0.0914(11) Uani 1 1 d .
C421 C 0.5348(2) 0.3337(4) 0.84561(17) 0.1081(19) Uani 1 1 d .
H42A H 0.5293 0.3818 0.8210 0.162 Uiso 1 1 calc R
H42B H 0.5701 0.2878 0.8426 0.162 Uiso 1 1 calc R
C422 C 0.5505(4) 0.3891(5) 0.89096(19) 0.129(3) Uani 1 1 d .
H42C H 0.5601 0.3406 0.9149 0.193 Uiso 1 1 calc R
H42D H 0.5134 0.4291 0.8948 0.193 Uiso 1 1 calc R
H42E H 0.5877 0.4323 0.8915 0.193 Uiso 1 1 calc R
O43 O 0.38519(14) 0.1673(2) 0.81742(10) 0.0906(11) Uani 1 1 d .
C431 C 0.3398(3) 0.2114(5) 0.83802(19) 0.104(2) Uani 1 1 d .
H43A H 0.3106 0.2530 0.8167 0.157 Uiso 1 1 calc R
H43B H 0.3614 0.2545 0.8623 0.157 Uiso 1 1 calc R
C432 C 0.3025(3) 0.1332(5) 0.8558(2) 0.116(3) Uani 1 1 d .
H43C H 0.2819 0.0901 0.8317 0.174 Uiso 1 1 calc R
H43D H 0.2696 0.1642 0.8696 0.174 Uiso 1 1 calc R
H43E H 0.3314 0.0939 0.8777 0.174 Uiso 1 1 calc R
C2 C 0.5000 1.0967(4) 1.0000 0.0526(15) Uani 1 2 d S
C51 C 0.49317(15) 1.0342(3) 0.95727(9) 0.0520(10) Uani 1 1 d .
C52 C 0.5142(2) 1.0673(3) 0.91968(11) 0.0733(13) Uani 1 1 d .
H52 H 0.5371 1.1279 0.9211 0.088 Uiso 1 1 calc R
C53 C 0.50287(18) 1.0149(3) 0.88000(10) 0.0652(11) Uani 1 1 d .
H53 H 0.5180 1.0403 0.8552 0.078 Uiso 1 1 calc R
C54 C 0.46944(15) 0.9254(2) 0.87654(11) 0.0487(10) Uani 1 1 d .
C55 C 0.44634(19) 0.8901(3) 0.91255(11) 0.0699(13) Uani 1 1 d .
H55 H 0.4218 0.8309 0.9100 0.081 Uiso 1 1 calc R
C56 C 0.45870(17) 0.9407(3) 0.95267(12) 0.0692(12) Uani 1 1 d .
H56 H 0.4443 0.9135 0.9774 0.083 Uiso 1 1 calc R
P51 P 0.45697(5) 0.86099(8) 0.82386(3) 0.0626(3) Uani 1 1 d .
O51 O 0.46680(12) 0.92321(18) 0.78616(7) 0.0631(8) Uani 1 1 d .
O52 O 0.5017(2) 0.7679(2) 0.83296(11) 0.0917(16) Uani 1 1 d .
C521 C 0.5391(2) 0.7281(4) 0.8088(3) 0.105(4) Uani 1 1 d .
H52A H 0.5581 0.7852 0.7959 0.158 Uiso 1 1 calc R
H52B H 0.5093 0.6967 0.7841 0.158 Uiso 1 1 calc R
C522 C 0.5946(3) 0.6539(5) 0.8205(3) 0.112(6) Uani 1 1 d .
H52C H 0.6164 0.6467 0.7955 0.168 Uiso 1 1 calc R
H52D H 0.5777 0.5895 0.8274 0.168 Uiso 1 1 calc R
H52E H 0.6252 0.6780 0.8462 0.168 Uiso 1 1 calc R
O53 O 0.38952(19) 0.8143(3) 0.82032(11) 0.1017(15) Uani 1 1 d .
C531 C 0.34432(18) 0.8108(4) 0.7956(3) 0.109(5) Uani 1 1 d .
H53A H 0.3583 0.8041 0.7670 0.164 Uiso 1 1 calc R
H53B H 0.3257 0.8780 0.7956 0.164 Uiso 1 1 calc R
C532 C 0.2871(2) 0.7413(4) 0.7922(2) 0.120(3) Uani 1 1 d .
H53C H 0.3014 0.6778 0.8060 0.180 Uiso 1 1 calc R
H53D H 0.2681 0.7305 0.7611 0.180 Uiso 1 1 calc R
H53E H 0.2550 0.7708 0.8072 0.180 Uiso 1 1 calc R
C61 C 0.43708(18) 1.1601(3) 0.99229(11) 0.0593(11) Uani 1 1 d .
C62 C 0.37989(18) 1.1246(3) 1.00276(13) 0.0759(13) Uani 1 1 d .
H62 H 0.3805 1.0611 1.0159 0.091 Uiso 1 1 calc R
C63 C 0.3234(2) 1.1752(4) 0.99529(15) 0.0909(16) Uani 1 1 d .
H63 H 0.2867 1.1480 1.0043 0.109 Uiso 1 1 calc R
C64 C 0.3192(2) 1.2691(3) 0.97396(13) 0.0775(14) Uani 1 1 d .
C65 C 0.3737(2) 1.3048(4) 0.96080(13) 0.0849(15) Uani 1 1 d .
H65 H 0.3716 1.3652 0.9449 0.102 Uiso 1 1 calc R
C66 C 0.4311(2) 1.2539(3) 0.97042(13) 0.0801(14) Uani 1 1 d .
H66 H 0.4681 1.2822 0.9622 0.096 Uiso 1 1 calc R
P61 P 0.24543(6) 1.34068(11) 0.96496(4) 0.0935(4) Uani 1 1 d .
O61 O 0.24141(17) 1.4195(3) 0.93113(13) 0.0905(15) Uani 1 1 d .
O62 O 0.19138(15) 1.2572(3) 0.95549(13) 0.1044(14) Uani 1 1 d .
C621 C 0.1245(3) 1.2789(6) 0.9479(3) 0.106(4) Uani 1 1 d .
H62A H 0.1091 1.2963 0.9166 0.158 Uiso 1 1 calc R
H62B H 0.1165 1.3359 0.9662 0.158 Uiso 1 1 calc R
C622 C 0.0893(4) 1.1893(7) 0.9597(3) 0.107(5) Uani 1 1 d .
H62C H 0.0942 1.1349 0.9396 0.161 Uiso 1 1 calc R
H62D H 0.0437 1.2051 0.9571 0.161 Uiso 1 1 calc R
H62E H 0.1071 1.1694 0.9900 0.161 Uiso 1 1 calc R
O63 O 0.23624(18) 1.3929(3) 1.00803(12) 0.0913(15) Uani 1 1 d .
C631 C 0.2525(5) 1.3645(10) 1.0492(3) 0.100(6) Uani 1 1 d .
H63A H 0.2986 1.3469 1.0542 0.150 Uiso 1 1 calc R
H63B H 0.2288 1.3024 1.0520 0.150 Uiso 1 1 calc R
C632 C 0.2438(4) 1.4279(7) 1.0860(3) 0.113(5) Uani 1 1 d .
H63C H 0.2539 1.4966 1.0797 0.169 Uiso 1 1 calc R
H63D H 0.2725 1.4059 1.1129 0.169 Uiso 1 1 calc R
H63E H 0.1992 1.4238 1.0901 0.169 Uiso 1 1 calc R
Co2 Co 0.24297(2) 0.51146(4) 0.387115(15) 0.06358(16) Uani 1 1 d .
Cl1 Cl 0.23017(5) 0.43573(8) 0.31929(3) 0.0719(3) Uani 1 1 d .
Cl2 Cl 0.15041(7) 0.59905(11) 0.38986(4) 0.1276(5) Uani 1 1 d .
Cl3 Cl 0.33347(8) 0.60177(14) 0.41041(6) 0.1474(7) Uani 1 1 d .
Co3 Co 0.25037(3) 1.50927(6) 0.881974(19) 0.0878(2) Uani 1 1 d .
Cl4 Cl 0.17464(6) 1.63333(9) 0.87900(4) 0.0899(4) Uani 1 1 d .
Cl5 Cl 0.22714(8) 1.41948(14) 0.81872(6) 0.1400(7) Uani 1 1 d .
Cl6 Cl 0.35432(8) 1.5562(2) 0.89500(10) 0.1740(13) Uani 1 1 d .

loop_
_atom_site_aniso_label
_atom_site_aniso_U_11
_atom_site_aniso_U_22
_atom_site_aniso_U_33
_atom_site_aniso_U_23
_atom_site_aniso_U_13
_atom_site_aniso_U_12
Co1 0.0428(2) 0.0395(2) 0.0373(2) -0.0007(2) 0.00233(17) 0.0020(2)
O1W 0.0520(12) 0.0619(13) 0.0607(13) 0.0166(13) -0.0056(11) -0.0016(13)
O2W 0.0521(12) 0.0658(14) 0.0587(13) -0.0140(13) -0.0023(11) 0.0077(13)
C1 0.0581(16) 0.0407(15) 0.0462(15) -0.0086(14) 0.0053(13) 0.0089(16)
C11 0.0545(17) 0.0476(17) 0.0480(16) -0.0021(14) 0.0164(14) 0.0048(15)
C12 0.0569(18) 0.0371(17) 0.0524(17) -0.0066(14) 0.0300(14) 0.0092(15)
C13 0.0533(19) 0.0401(18) 0.065(2) -0.0147(16) 0.0198(17) -0.0036(16)
C14 0.0549(17) 0.0521(17) 0.0467(16) -0.0038(14) 0.0139(14) 0.0079(15)
C15 0.0549(19) 0.0491(19) 0.059(2) -0.0180(17) 0.0164(16) 0.0072(17)
C16 0.053(2) 0.0434(18) 0.065(2) -0.0149(17) 0.0094(17) 0.0040(16)
P11 0.0531(5) 0.0603(6) 0.0782(6) -0.0209(5) 0.0282(5) -0.0062(5)
O11 0.0587(13) 0.0460(12) 0.0765(14) -0.0217(11) 0.0220(12) -0.0058(11)
O12 0.116(3) 0.102(2) 0.0845(19) -0.0105(18) 0.0295(18) -0.019(2)
C121 0.158(8) 0.096(5) 0.084(5) 0.012(4) 0.016(5) -0.036(6)
C122 0.147(9) 0.094(7) 0.088(5) 0.025(5) 0.021(6) -0.030(7)
O13 0.0559(14) 0.110(2) 0.122(4) -0.020(3) 0.0101(19) -0.0054(16)
C131 0.097(8) 0.101(8) 0.139(8) -0.009(7) 0.042(7) 0.024(7)
C132 0.139(5) 0.177(6) 0.209(7) -0.012(6) 0.036(5) 0.031(5)
C21 0.0596(17) 0.0381(14) 0.0542(17) -0.0039(13) 0.0143(14) 0.0003(14)
C22 0.0519(17) 0.0490(19) 0.0547(18) 0.0141(16) 0.0159(15) 0.0094(17)
C23 0.067(2) 0.0438(18) 0.074(2) 0.0330(16) 0.0252(18) 0.0167(17)
C24 0.0515(19) 0.0413(17) 0.0534(19) 0.0118(15) 0.0090(16) 0.0024(16)
C25 0.064(2) 0.0414(17) 0.065(2) 0.0243(17) 0.0072(18) 0.0123(17)
C26 0.0561(19) 0.066(2) 0.0407(17) 0.0158(16) 0.0187(15) 0.0142(18)
P21 0.0525(5) 0.0553(5) 0.1002(8) 0.0174(5) 0.0241(5) 0.0058(5)
O21 0.0475(12) 0.0642(15) 0.0557(13) 0.0091(12) 0.0173(10) 0.0022(12)
O22 0.078(2) 0.0623(19) 0.138(7) -0.023(3) 0.038(3) -0.0264(17)
C221 0.081(6) 0.131(9) 0.148(9) -0.042(8) 0.010(6) 0.032(7)
C222 0.163(9) 0.080(7) 0.132(12) -0.021(8) 0.030(8) -0.023(7)
O23 0.0616(11) 0.077(3) 0.102(2) 0.017(2) 0.0327(19) 0.031(2)
C231 0.114(5) 0.135(10) 0.094(5) -0.011(6) 0.029(4) -0.023(6)
C232 0.145(9) 0.127(7) 0.092(4) 0.038(5) 0.035(5) 0.025(7)
C31 0.0600(19) 0.0475(18) 0.0439(16) -0.0025(14) 0.0089(15) 0.0067(15)
C32 0.075(2) 0.0356(16) 0.0420(16) 0.0001(16) 0.0110(15) -0.0065(18)
C33 0.084(2) 0.058(2) 0.0448(18) 0.0011(17) 0.0152(17) 0.0054(19)
C34 0.076(2) 0.0438(18) 0.0464(19) 0.0009(16) -0.0021(19) -0.0036(18)
C35 0.077(2) 0.0428(19) 0.0490(19) -0.0098(16) 0.0086(18) -0.0120(18)
C36 0.070(2) 0.0473(19) 0.0451(18) 0.0047(16) 0.0161(16) -0.0151(17)
P31 0.1175(9) 0.0568(6) 0.0415(5) -0.0017(5) -0.0057(6) 0.0007(6)
O31 0.132(4) 0.0711(18) 0.0432(15) 0.0096(14) 0.0043(19) -0.005(2)
O32 0.097(2) 0.088(2) 0.098(2) -0.0155(17) -0.0197(18) -0.0159(19)
C321 0.095(4) 0.117(5) 0.141(6) 0.023(5) 0.026(4) 0.033(4)
C322 0.098(4) 0.147(7) 0.112(5) -0.002(5) 0.039(4) 0.046(5)
O33 0.151(2) 0.0662(17) 0.0506(14) -0.0129(13) 0.0202(16) 0.0020(18)
C331 0.103(3) 0.082(3) 0.094(3) 0.006(3) 0.010(3) 0.016(3)
C332 0.139(5) 0.114(6) 0.083(5) -0.005(5) 0.046(4) 0.066(5)
C41 0.0535(17) 0.0483(16) 0.0520(16) 0.0019(14) 0.0093(14) 0.0043(15)
C42 0.052(2) 0.0471(17) 0.0477(18) -0.0091(15) 0.0042(16) 0.0101(16)
C43 0.0588(18) 0.0425(17) 0.0502(17) -0.0047(15) 0.0253(15) 0.0252(15)
C44 0.0481(18) 0.0426(17) 0.0420(17) 0.0014(15) 0.0087(15) 0.0117(15)
C45 0.066(2) 0.061(2) 0.0428(18) -0.0056(17) 0.0039(17) 0.0077(19)
C46 0.075(2) 0.0425(18) 0.0453(18) 0.0008(15) 0.0106(17) 0.0133(17)
P41 0.0640(6) 0.0560(5) 0.0424(5) 0.0022(4) 0.0071(4) 0.0212(5)
O41 0.0919(16) 0.0548(13) 0.0480(13) 0.0006(11) 0.0154(12) 0.0349(13)
O42 0.125(2) 0.0798(19) 0.0559(15) -0.0069(15) -0.0157(16) 0.0188(18)
C421 0.085(3) 0.096(4) 0.146(4) 0.013(3) 0.029(3) 0.036(3)
C422 0.121(7) 0.127(6) 0.134(4) -0.031(4) 0.022(5) -0.048(5)
O43 0.0810(18) 0.106(2) 0.0929(19) 0.0323(18) 0.0385(15) 0.0214(17)
C431 0.080(3) 0.135(6) 0.102(4) 0.006(5) 0.032(3) -0.010(4)
C432 0.128(5) 0.124(6) 0.115(5) 0.023(5) 0.081(4) -0.022(5)
C2 0.062(3) 0.055(3) 0.042(2) 0.000 0.014(2) 0.000
C51 0.0646(19) 0.060(2) 0.0341(15) -0.0026(17) 0.0164(14) -0.0009(19)
C52 0.104(3) 0.071(2) 0.043(2) -0.0040(19) 0.010(2) -0.022(2)
C53 0.104(3) 0.055(2) 0.0375(16) 0.0050(18) 0.0134(17) -0.025(2)
C54 0.0535(19) 0.0456(19) 0.0477(18) 0.0013(16) 0.0117(15) -0.0157(16)
C55 0.094(3) 0.075(3) 0.049(2) -0.012(2) 0.034(2) -0.051(2)
C56 0.078(2) 0.085(3) 0.0549(19) -0.002(2) 0.0386(17) -0.027(2)
P51 0.0920(7) 0.0529(5) 0.0446(5) 0.0023(4) 0.0172(5) -0.0159(5)
O51 0.0859(16) 0.0632(15) 0.0396(12) -0.0034(11) 0.0101(12) -0.0105(13)
O52 0.122(4) 0.076(2) 0.083(2) 0.0159(17) 0.034(2) 0.030(3)
C521 0.103(8) 0.134(10) 0.092(6) 0.028(7) 0.025(6) 0.028(8)
C522 0.139(16) 0.090(9) 0.095(10) 0.020(9) 0.021(10) 0.029(11)
O53 0.103(3) 0.114(3) 0.079(2) -0.016(2) 0.011(2) -0.021(2)
C531 0.104(6) 0.141(14) 0.087(7) 0.044(9) 0.044(5) -0.046(8)
C532 0.127(7) 0.125(7) 0.097(5) -0.013(6) 0.013(5) -0.031(6)
C61 0.066(2) 0.074(2) 0.0409(18) 0.0008(18) 0.0178(17) 0.007(2)
C62 0.066(2) 0.085(3) 0.085(3) 0.020(2) 0.033(2) 0.010(2)
C63 0.059(2) 0.116(3) 0.107(3) 0.037(3) 0.040(2) 0.024(2)
C64 0.083(3) 0.092(3) 0.060(2) 0.009(2) 0.021(2) 0.024(2)
C65 0.077(3) 0.108(3) 0.072(2) 0.029(2) 0.018(2) 0.021(3)
C66 0.078(3) 0.090(3) 0.078(2) 0.032(2) 0.028(2) 0.003(2)
P61 0.0807(8) 0.1201(10) 0.0794(7) 0.0337(7) 0.0147(6) 0.0359(8)
O61 0.071(2) 0.122(3) 0.086(3) 0.043(3) 0.026(2) 0.031(2)
O62 0.0911(19) 0.103(3) 0.114(3) -0.019(3) 0.010(2) 0.025(2)
C621 0.079(6) 0.108(7) 0.116(7) -0.019(6) -0.011(5) 0.031(5)
C622 0.106(7) 0.082(11) 0.153(12) 0.039(10) 0.036(7) 0.026(7)
O63 0.098(3) 0.109(3) 0.073(2) 0.022(2) 0.016(2) 0.036(3)
C631 0.084(9) 0.111(16) 0.111(6) -0.021(9) 0.005(6) 0.041(10)
C632 0.108(10) 0.132(12) 0.087(6) -0.033(7) 0.010(6) 0.021(10)
Co2 0.0783(3) 0.0627(3) 0.0432(2) 0.0006(3) -0.0048(2) 0.0056(3)
Cl1 0.0790(6) 0.0818(7) 0.0547(5) -0.0098(5) 0.0124(5) 0.0118(6)
Cl2 0.1268(9) 0.1660(11) 0.0746(7) -0.0517(7) -0.0200(7) 0.0715(9)
Cl3 0.1377(12) 0.1567(13) 0.1344(12) -0.0256(11) -0.0080(10) -0.0528(11)
Co3 0.0672(3) 0.1182(5) 0.0725(3) 0.0270(4) -0.0007(3) 0.0244(4)
Cl4 0.0883(7) 0.0950(8) 0.0786(7) -0.0199(6) -0.0040(6) 0.0159(7)
Cl5 0.1362(12) 0.1569(14) 0.1118(12) -0.0232(11) -0.0170(10) 0.0156(10)
Cl6 0.0829(10) 0.171(3) 0.248(3) 0.025(2) -0.0171(14) -0.0136(14)

loop_
_atom_type_symbol
_atom_type_description
_atom_type_scat_dispersion_real
_atom_type_scat_dispersion_imag
_atom_type_scat_source
C C 0.0033 0.0016 'International Tables Vol C Tables 4.2.6.8 and 6.1.1.4'
H H 0.0000 0.0000 'International Tables Vol C Tables 4.2.6.8 and 6.1.1.4'
O O 0.0106 0.0060 'International Tables Vol C Tables 4.2.6.8 and 6.1.1.4'
P P 0.1023 0.0942 'International Tables Vol C Tables 4.2.6.8 and 6.1.1.4'
Co Co 0.3494 0.9721 'International Tables Vol C Tables 4.2.6.8 and 6.1.1.4'
Cl Cl 0.1484 0.1585 'International Tables Vol C Tables 4.2.6.8 and 6.1.1.4'

loop_
_geom_angle_atom_site_label_1
_geom_angle_atom_site_label_2
_geom_angle_atom_site_label_3
_geom_angle
_geom_angle_site_symmetry_1
_geom_angle_site_symmetry_3
O1W Co1 O51 85.06(9) . .
O1W Co1 O41 94.93(9) . 1_565
O51 Co1 O41 92.93(10) . 1_565
O1W Co1 O2W 179.23(9) . .
O51 Co1 O2W 94.63(9) . .
O41 Co1 O2W 84.37(9) 1_565 .
O1W Co1 O11 95.19(9) . .
O51 Co1 O11 89.56(10) . .
O41 Co1 O11 169.75(9) 1_565 .
O2W Co1 O11 85.51(9) . .
O1W Co1 O21 84.63(8) . 3
O51 Co1 O21 169.61(8) . 3
O41 Co1 O21 89.29(9) 1_565 3
O2W Co1 O21 95.69(9) . 3
O11 Co1 O21 90.04(9) . 3
C11 C1 C31 115.4(2) . .
C11 C1 C21 112.1(2) . .
C31 C1 C21 102.6(2) . .
C11 C1 C41 105.7(2) . .
C31 C1 C41 110.4(2) . .
C21 C1 C41 110.7(2) . .
C12 C11 C16 116.4(3) . .
C12 C11 C1 124.8(3) . .
C16 C11 C1 118.0(3) . .
C11 C12 C13 123.3(3) . .
C11 C12 H12 118.4 . .
C13 C12 H12 118.4 . .
C12 C13 C14 120.3(3) . .
C12 C13 H13 119.8 . .
C14 C13 H13 119.8 . .
C15 C14 C13 118.1(3) . .
C15 C14 P11 122.9(2) . .
C13 C14 P11 119.1(2) . .
C14 C15 C16 120.4(3) . .
C14 C15 H15 119.8 . .
C16 C15 H15 119.8 . .
C15 C16 C11 121.4(3) . .
C15 C16 H16 119.3 . .
C11 C16 H16 119.3 . .
O11 P11 O12 115.90(17) . .
O11 P11 O13 114.98(18) . .
O12 P11 O13 102.0(2) . .
O11 P11 C14 113.00(15) . .
O12 P11 C14 107.97(16) . .
O13 P11 C14 101.46(16) . .
P11 O11 Co1 165.98(15) . .
C121 O12 P11 120.2(4) . .
O12 C121 C122 115.0(7) . .
O12 C121 H12A 108.5 . .
C122 C121 H12A 108.5 . .
O12 C121 H12B 108.5 . .
C122 C121 H12B 108.5 . .
H12A C121 H12B 107.5 . .
C121 C122 H12C 109.5 . .
C121 C122 H12D 109.5 . .
H12C C122 H12D 109.5 . .
C121 C122 H12E 109.5 . .
H12C C122 H12E 109.5 . .
H12D C122 H12E 109.5 . .
C131 O13 P11 125.3(3) . .
O13 C131 C132 119.7(4) . .
O13 C131 H13A 107.4 . .
C132 C131 H13A 107.4 . .
O13 C131 H13B 107.4 . .
C132 C131 H13B 107.4 . .
H13A C131 H13B 106.9 . .
C131 C132 H13C 109.5 . .
C131 C132 H13D 109.5 . .
H13C C132 H13D 109.5 . .
C131 C132 H13E 109.5 . .
H13C C132 H13E 109.5 . .
H13D C132 H13E 109.5 . .
C22 C21 C26 117.7(3) . .
C22 C21 C1 124.8(3) . .
C26 C21 C1 117.5(3) . .
C21 C22 C23 121.6(3) . .
C21 C22 H22 119.2 . .
C23 C22 H22 119.2 . .
C24 C23 C22 120.6(3) . .
C24 C23 H23 119.7 . .
C22 C23 H23 119.7 . .
C23 C24 C25 118.7(3) . .
C23 C24 P21 118.3(3) . .
C25 C24 P21 123.0(2) . .
C26 C25 C24 119.6(3) . .
C26 C25 H25 120.2 . .
C24 C25 H25 120.2 . .
C25 C26 C21 121.8(3) . .
C25 C26 H26 119.1 . .
C21 C26 H26 119.1 . .
O21 P21 O22 110.7(2) . .
O21 P21 O23 114.75(16) . .
O22 P21 O23 103.9(2) . .
O21 P21 C24 112.68(15) . .
O22 P21 C24 110.28(17) . .
O23 P21 C24 104.01(18) . .
O21 P21 C221 120.6(2) . .
O23 P21 C221 106.7(2) . .
C24 P21 C221 95.3(2) . .
P21 O21 Co1 156.23(14) . 3_445
C221 O22 P21 141.3(5) . .
O22 C221 C222 138.7(8) . .
C222 C221 P21 161.6(6) . .
O22 C221 H22A 102.4 . .
C222 C221 H22A 102.4 . .
P21 C221 H22A 85.4 . .
O22 C221 H22B 102.4 . .
C222 C221 H22B 102.4 . .
P21 C221 H22B 91.4 . .
H22A C221 H22B 104.9 . .
C221 C222 H22C 109.5 . .
C221 C222 H22D 109.5 . .
H22C C222 H22D 109.5 . .
C221 C222 H22E 109.5 . .
H22C C222 H22E 109.5 . .
H22D C222 H22E 109.5 . .
C231 O23 P21 156.1(5) . .
O23 C231 C232 127.6(7) . .
O23 C231 H23A 105.4 . .
C232 C231 H23A 105.4 . .
O23 C231 H23B 105.4 . .
C232 C231 H23B 105.4 . .
H23A C231 H23B 106.0 . .
C231 C232 H23C 109.5 . .
C231 C232 H23D 109.5 . .
H23C C232 H23D 109.5 . .
C231 C232 H23E 109.5 . .
H23C C232 H23E 109.5 . .
H23D C232 H23E 109.5 . .
C36 C31 C32 116.1(3) . .
C36 C31 C1 122.0(3) . .
C32 C31 C1 121.8(3) . .
C31 C32 C33 122.6(3) . .
C31 C32 H32 118.7 . .
C33 C32 H32 118.7 . .
C34 C33 C32 117.8(3) . .
C34 C33 H33 121.1 . .
C32 C33 H33 121.1 . .
C35 C34 C33 121.3(3) . .
C35 C34 P31 121.6(3) . .
C33 C34 P31 117.0(3) . .
C34 C35 C36 119.5(3) . .
C34 C35 H35 120.3 . .
C36 C35 H35 120.3 . .
C35 C36 C31 122.5(3) . .
C35 C36 H36 118.7 . .
C31 C36 H36 118.7 . .
O31 P31 O33 109.09(19) . .
O31 P31 O32 115.54(19) . .
O33 P31 O32 101.85(17) . .
O31 P31 C34 114.55(16) . .
O33 P31 C34 107.96(15) . .
O32 P31 C34 106.90(17) . .
P31 O31 Co2 173.6(2) . .
C321 O32 P31 120.4(3) . .
O32 C321 C322 109.4(5) . .
O32 C321 H32A 109.8 . .
C322 C321 H32A 109.8 . .
O32 C321 H32B 109.8 . .
C322 C321 H32B 109.8 . .
H32A C321 H32B 108.3 . .
C321 C322 H32C 109.5 . .
C321 C322 H32D 109.5 . .
H32C C322 H32D 109.5 . .
C321 C322 H32E 109.5 . .
H32C C322 H32E 109.5 . .
H32D C322 H32E 109.5 . .
C331 O33 P31 122.9(3) . .
C332 C331 O33 113.3(5) . .
C332 C331 H33A 108.9 . .
O33 C331 H33A 108.9 . .
C332 C331 H33B 108.9 . .
O33 C331 H33B 108.9 . .
H33A C331 H33B 107.7 . .
C331 C332 H33C 109.5 . .
C331 C332 H33D 109.5 . .
H33C C332 H33D 109.5 . .
C331 C332 H33E 109.5 . .
H33C C332 H33E 109.5 . .
H33D C332 H33E 109.5 . .
C42 C41 C46 117.1(3) . .
C42 C41 C1 124.7(3) . .
C46 C41 C1 117.9(3) . .
C41 C42 C43 121.2(3) . .
C41 C42 H42 119.4 . .
C43 C42 H42 119.4 . .
C44 C43 C42 121.6(3) . .
C44 C43 H43 119.2 . .
C42 C43 H43 119.2 . .
C43 C44 C45 118.2(3) . .
C43 C44 P41 118.7(2) . .
C45 C44 P41 123.1(2) . .
C46 C45 C44 121.1(3) . .
C46 C45 H45 119.4 . .
C44 C45 H45 119.4 . .
C45 C46 C41 120.7(3) . .
C45 C46 H46 119.7 . .
C41 C46 H46 119.7 . .
O41 P41 O42 116.44(16) . .
O41 P41 O43 106.99(16) . .
O42 P41 O43 102.92(17) . .
O41 P41 C44 112.56(15) . .
O42 P41 C44 109.03(15) . .
O43 P41 C44 108.16(15) . .
P41 O41 Co1 158.07(16) . 1_545
C421 O42 P41 119.7(3) . .
O42 C421 C422 107.0(5) . .
O42 C421 H42A 110.3 . .
C422 C421 H42A 110.3 . .
O42 C421 H42B 110.3 . .
C422 C421 H42B 110.3 . .
H42A C421 H42B 108.6 . .
C421 C422 H42C 109.5 . .
C421 C422 H42D 109.5 . .
H42C C422 H42D 109.5 . .
C421 C422 H42E 109.5 . .
H42C C422 H42E 109.5 . .
H42D C422 H42E 109.5 . .
C431 O43 P41 125.0(4) . .
O43 C431 C432 109.3(5) . .
O43 C431 H43A 109.8 . .
C432 C431 H43A 109.8 . .
O43 C431 H43B 109.8 . .
C432 C431 H43B 109.8 . .
H43A C431 H43B 108.3 . .
C431 C432 H43C 109.5 . .
C431 C432 H43D 109.5 . .
H43C C432 H43D 109.5 . .
C431 C432 H43E 109.5 . .
H43C C432 H43E 109.5 . .
H43D C432 H43E 109.5 . .
C51 C2 C51 114.0(4) . 2_657
C51 C2 C61 111.46(18) . 2_657
C51 C2 C61 103.25(17) 2_657 2_657
C51 C2 C61 103.25(17) . .
C51 C2 C61 111.46(18) 2_657 .
C61 C2 C61 113.7(4) 2_657 .
C52 C51 C56 115.6(3) . .
C52 C51 C2 122.8(3) . .
C56 C51 C2 121.4(3) . .
C51 C52 C53 122.7(4) . .
C51 C52 H52 118.7 . .
C53 C52 H52 118.7 . .
C54 C53 C52 120.4(3) . .
C54 C53 H53 119.8 . .
C52 C53 H53 119.8 . .
C55 C54 C53 119.3(3) . .
C55 C54 P51 122.9(3) . .
C53 C54 P51 117.9(3) . .
C54 C55 C56 120.7(4) . .
C54 C55 H55 119.6 . .
C56 C55 H55 119.6 . .
C55 C56 C51 121.2(3) . .
C55 C56 H56 119.4 . .
C51 C56 H56 119.4 . .
O51 P51 O53 116.21(17) . .
O51 P51 O52 115.08(19) . .
O53 P51 O52 101.9(2) . .
O51 P51 C54 114.49(15) . .
O53 P51 C54 103.45(18) . .
O52 P51 C54 104.03(17) . .
P51 O51 Co1 161.93(15) . .
C521 O52 P51 129.9(4) . .
O52 C521 C522 131.1(7) . .
O52 C521 H52A 104.5 . .
C522 C521 H52A 104.5 . .
O52 C521 H52B 104.5 . .
C522 C521 H52B 104.5 . .
H52A C521 H52B 105.6 . .
C521 C522 H52C 109.5 . .
C521 C522 H52D 109.5 . .
H52C C522 H52D 109.5 . .
C521 C522 H52E 109.5 . .
H52C C522 H52E 109.5 . .
H52D C522 H52E 109.5 . .
C531 O53 P51 137.1(5) . .
O53 C531 C532 130.4(7) . .
O53 C531 H53A 104.7 . .
C532 C531 H53A 104.7 . .
O53 C531 H53B 104.7 . .
C532 C531 H53B 104.7 . .
H53A C531 H53B 105.7 . .
C531 C532 H53C 109.5 . .
C531 C532 H53D 109.5 . .
H53C C532 H53D 109.5 . .
C531 C532 H53E 109.5 . .
H53C C532 H53E 109.5 . .
H53D C532 H53E 109.5 . .
C62 C61 C66 114.2(4) . .
C62 C61 C2 122.0(3) . .
C66 C61 C2 123.5(3) . .
C63 C62 C61 124.3(4) . .
C63 C62 H62 117.8 . .
C61 C62 H62 117.8 . .
C62 C63 C64 120.0(4) . .
C62 C63 H63 120.0 . .
C64 C63 H63 120.0 . .
C65 C64 C63 117.7(4) . .
C65 C64 P61 120.9(3) . .
C63 C64 P61 121.3(3) . .
C66 C65 C64 121.1(4) . .
C66 C65 H65 119.5 . .
C64 C65 H65 119.5 . .
C65 C66 C61 122.5(4) . .
C65 C66 H66 118.8 . .
C61 C66 H66 118.8 . .
O61 P61 O63 106.3(2) . .
O61 P61 O62 115.8(2) . .
O63 P61 O62 106.0(2) . .
O61 P61 C64 115.0(2) . .
O63 P61 C64 110.85(19) . .
O62 P61 C64 102.7(2) . .
P61 O61 Co3 168.2(3) . .
C621 O62 P61 122.9(4) . .
O62 C621 C622 108.7(6) . .
O62 C621 H62A 110.0 . .
C622 C621 H62A 110.0 . .
O62 C621 H62B 110.0 . .
C622 C621 H62B 109.9 . .
H62A C621 H62B 108.3 . .
C621 C622 H62C 109.5 . .
C621 C622 H62D 109.5 . .
H62C C622 H62D 109.5 . .
C621 C622 H62E 109.5 . .
H62C C622 H62E 109.5 . .
H62D C622 H62E 109.5 . .
C631 O63 P61 130.4(6) . .
O63 C631 C632 122.4(10) . .
O63 C631 H63A 106.7 . .
C632 C631 H63A 106.7 . .
O63 C631 H63B 106.7 . .
C632 C631 H63B 106.7 . .
H63A C631 H63B 106.6 . .
C631 C632 H63C 109.5 . .
C631 C632 H63D 109.5 . .
H63C C632 H63D 109.5 . .
C631 C632 H63E 109.5 . .
H63C C632 H63E 109.5 . .
H63D C632 H63E 109.5 . .
O31 Co2 Cl3 104.07(11) . .
O31 Co2 Cl1 107.63(9) . .
Cl3 Co2 Cl1 118.22(6) . .
O31 Co2 Cl2 105.32(12) . .
Cl3 Co2 Cl2 112.74(6) . .
Cl1 Co2 Cl2 107.93(4) . .
O61 Co3 Cl6 105.56(13) . .
O61 Co3 Cl5 107.26(14) . .
Cl6 Co3 Cl5 110.34(10) . .
O61 Co3 Cl4 107.85(12) . .
Cl6 Co3 Cl4 116.88(8) . .
Cl5 Co3 Cl4 108.49(5) . .

loop_
_geom_bond_atom_site_label_1
_geom_bond_atom_site_label_2
_geom_bond_distance
_geom_bond_site_symmetry_2
Co1 O1W 2.084(2) .
Co1 O51 2.084(2) .
Co1 O41 2.085(2) 1_565
Co1 O2W 2.094(2) .
Co1 O11 2.102(2) .
Co1 O21 2.107(2) 3
C1 C11 1.509(4) .
C1 C31 1.544(4) .
C1 C21 1.550(4) .
C1 C41 1.555(4) .
C11 C12 1.346(4) .
C11 C16 1.408(4) .
C12 C13 1.366(4) .
C12 H12 0.9300 .
C13 C14 1.390(4) .
C13 H13 0.9300 .
C14 C15 1.374(4) .
C14 P11 1.767(3) .
C15 C16 1.379(5) .
C15 H15 0.9300 .
C16 H16 0.9300 .
P11 O11 1.439(2) .
P11 O12 1.519(3) .
P11 O13 1.549(3) .
O12 C121 1.381(7) .
C121 C122 1.431(9) .
C121 H12A 0.9700 .
C121 H12B 0.9700 .
C122 H12C 0.9600 .
C122 H12D 0.9600 .
C122 H12E 0.9600 .
O13 C131 1.258(5) .
C131 C132 1.501(4) .
C131 H13A 0.9700 .
C131 H13B 0.9700 .
C132 H13C 0.9600 .
C132 H13D 0.9600 .
C132 H13E 0.9600 .
C21 C22 1.371(4) .
C21 C26 1.388(4) .
C22 C23 1.388(5) .
C22 H22 0.9300 .
C23 C24 1.376(4) .
C23 H23 0.9300 .
C24 C25 1.400(5) .
C24 P21 1.764(3) .
C25 C26 1.384(5) .
C25 H25 0.9300 .
C26 H26 0.9300 .
P21 O21 1.447(2) .
P21 O22 1.516(4) .
P21 O23 1.536(4) .
P21 C221 2.368(5) .
O21 Co1 2.107(2) 3_445
O22 C221 0.986(6) .
C221 C222 1.491(4) .
C221 H22A 0.9700 .
C221 H22B 0.9700 .
C222 H22C 0.9600 .
C222 H22D 0.9600 .
C222 H22E 0.9600 .
O23 C231 1.152(7) .
C231 C232 1.361(10) .
C231 H23A 0.9700 .
C231 H23B 0.9700 .
C232 H23C 0.9600 .
C232 H23D 0.9600 .
C232 H23E 0.9600 .
C31 C36 1.388(4) .
C31 C32 1.390(4) .
C32 C33 1.391(4) .
C32 H32 0.9300 .
C33 C34 1.381(5) .
C33 H33 0.9300 .
C34 C35 1.361(5) .
C34 P31 1.797(3) .
C35 C36 1.369(4) .
C35 H35 0.9300 .
C36 H36 0.9300 .
P31 O31 1.461(3) .
P31 O33 1.556(3) .
P31 O32 1.559(3) .
O31 Co2 1.949(3) .
O32 C321 1.396(6) .
C321 C322 1.476(9) .
C321 H32A 0.9700 .
C321 H32B 0.9700 .
C322 H32C 0.9600 .
C322 H32D 0.9600 .
C322 H32E 0.9600 .
O33 C331 1.423(5) .
C331 C332 1.403(8) .
C331 H33A 0.9700 .
C331 H33B 0.9700 .
C332 H33C 0.9600 .
C332 H33D 0.9600 .
C332 H33E 0.9600 .
C41 C42 1.373(4) .
C41 C46 1.415(4) .
C42 C43 1.379(4) .
C42 H42 0.9300 .
C43 C44 1.362(4) .
C43 H43 0.9300 .
C44 C45 1.385(5) .
C44 P41 1.777(3) .
C45 C46 1.365(4) .
C45 H45 0.9300 .
C46 H46 0.9300 .
P41 O41 1.429(2) .
P41 O42 1.525(3) .
P41 O43 1.602(3) .
O41 Co1 2.085(2) 1_545
O42 C421 1.386(5) .
C421 C422 1.537(7) .
C421 H42A 0.9700 .
C421 H42B 0.9700 .
C422 H42C 0.9600 .
C422 H42D 0.9600 .
C422 H42E 0.9600 .
O43 C431 1.359(6) .
C431 C432 1.456(8) .
C431 H43A 0.9700 .
C431 H43B 0.9700 .
C432 H43C 0.9600 .
C432 H43D 0.9600 .
C432 H43E 0.9600 .
C2 C51 1.520(4) .
C2 C51 1.520(4) 2_657
C2 C61 1.534(5) 2_657
C2 C61 1.534(4) .
C51 C52 1.368(5) .
C51 C56 1.422(5) .
C52 C53 1.370(5) .
C52 H52 0.9300 .
C53 C54 1.367(5) .
C53 H53 0.9300 .
C54 C55 1.356(5) .
C54 P51 1.784(3) .
C55 C56 1.369(5) .
C55 H55 0.9300 .
C56 H56 0.9300 .
P51 O51 1.454(3) .
P51 O53 1.518(4) .
P51 O52 1.536(4) .
O52 C521 1.278(7) .
C521 C522 1.506(4) .
C521 H52A 0.9700 .
C521 H52B 0.9700 .
C522 H52C 0.9600 .
C522 H52D 0.9600 .
C522 H52E 0.9600 .
O53 C531 1.085(6) .
C531 C532 1.491(4) .
C531 H53A 0.9700 .
C531 H53B 0.9700 .
C532 H53C 0.9600 .
C532 H53D 0.9600 .
C532 H53E 0.9600 .
C61 C62 1.370(5) .
C61 C66 1.402(5) .
C62 C63 1.334(5) .
C62 H62 0.9300 .
C63 C64 1.395(6) .
C63 H63 0.9300 .
C64 C65 1.355(6) .
C64 P61 1.779(4) .
C65 C66 1.354(6) .
C65 H65 0.9300 .
C66 H66 0.9300 .
P61 O61 1.454(4) .
P61 O63 1.521(4) .
P61 O62 1.563(4) .
O61 Co3 1.942(4) .
O62 C621 1.395(7) .
C621 C622 1.472(12) .
C621 H62A 0.9700 .
C621 H62B 0.9700 .
C622 H62C 0.9600 .
C622 H62D 0.9600 .
C622 H62E 0.9600 .
O63 C631 1.286(9) .
C631 C632 1.434(12) .
C631 H63A 0.9700 .
C631 H63B 0.9700 .
C632 H63C 0.9600 .
C632 H63D 0.9600 .
C632 H63E 0.9600 .
Co2 Cl3 2.2273(17) .
Co2 Cl1 2.2564(11) .
Co2 Cl2 2.2614(15) .
Co3 Cl6 2.210(2) .
Co3 Cl5 2.2285(18) .
Co3 Cl4 2.2646(14) .
